data_4517208
loop_
_publ_author_name
'Botes, Delbert S.'
'Khorasani, Sanaz'
'Duminy, Welni'
'Levendis, Demetrius C.'
'Fernandes, Manuel A.'

_publ_section_title
;
 Supramolecular Inhibition of [4 + 2] Diels--Alder Reactions in
 Charge-Transfer Crystals
;
_journal_issue 1
_journal_name_full 'Crystal Growth &amp; Design'
_journal_page_first 291
_journal_paper_doi 10.1021/acs.cgd.9b01167
_journal_volume 20
_journal_year 2019
_chemical_formula_moiety 'C36 H24 N2 O4 S2'
_chemical_formula_sum 'C36 H24 N2 O4 S2'
_chemical_formula_weight 612.69
_space_group_crystal_system orthorhombic
_space_group_IT_number 29
_space_group_name_Hall 'P 2c -2ac'
_space_group_name_H-M_alt 'P c a 21'
_atom_sites_solution_hydrogens geom
_atom_sites_solution_primary dual
_audit_creation_date 2019-08-21
_audit_creation_method
;
Olex2 1.2
(compiled 2018.05.29 svn.r3508 for OlexSys, GUI svn.r5506)
;
_cell_angle_alpha 90
_cell_angle_beta 90
_cell_angle_gamma 90
_cell_formula_units_Z 4
_cell_length_a 11.618(4)
_cell_length_b 28.927(9)
_cell_length_c 8.462(3)
_cell_measurement_reflns_used 1924
_cell_measurement_temperature 173(2)
_cell_measurement_theta_max 21.63
_cell_measurement_theta_min 2.82
_cell_volume 2843.9(17)
_computing_molecular_graphics 'Olex2 (Dolomanov et al., 2009)'
_computing_publication_material 'Olex2 (Dolomanov et al., 2009)'
_computing_structure_refinement 'ShelXL (Sheldrick, 2015)'
_computing_structure_solution 'ShelXT (Sheldrick, 2015)'
_diffrn_ambient_temperature 173.15
_diffrn_measured_fraction_theta_full 0.998
_diffrn_measured_fraction_theta_max 0.998
_diffrn_measurement_device_type 'Bruker APEX-II CCD'
_diffrn_measurement_method '\f and \w scans'
_diffrn_radiation_type MoK\a
_diffrn_radiation_wavelength 0.71073
_diffrn_reflns_av_R_equivalents 0.3997
_diffrn_reflns_av_unetI/netI 0.2973
_diffrn_reflns_Laue_measured_fraction_full 0.998
_diffrn_reflns_Laue_measured_fraction_max 0.998
_diffrn_reflns_limit_h_max 13
_diffrn_reflns_limit_h_min -13
_diffrn_reflns_limit_k_max 34
_diffrn_reflns_limit_k_min -34
_diffrn_reflns_limit_l_max 10
_diffrn_reflns_limit_l_min -10
_diffrn_reflns_number 42100
_diffrn_reflns_point_group_measured_fraction_full 0.999
_diffrn_reflns_point_group_measured_fraction_max 0.999
_diffrn_reflns_theta_full 24.998
_diffrn_reflns_theta_max 24.998
_diffrn_reflns_theta_min 2.817
_diffrn_standards_number 0
_exptl_absorpt_coefficient_mu 0.234
_exptl_absorpt_correction_type none
_exptl_crystal_colour yellow
_exptl_crystal_colour_primary yellow
_exptl_crystal_density_diffrn 1.431
_exptl_crystal_description plate
_exptl_crystal_F_000 1272
_exptl_crystal_size_max 0.13
_exptl_crystal_size_mid 0.07
_exptl_crystal_size_min 0.01
_refine_diff_density_max 0.427
_refine_diff_density_min -0.480
_refine_diff_density_rms 0.097
_refine_ls_abs_structure_details
;
 Flack x determined using 617 quotients [(I+)-(I-)]/[(I+)+(I-)]
 (Parsons, Flack and Wagner, Acta Cryst. B69 (2013) 249-259).
;
_refine_ls_abs_structure_Flack -0.06(11)
_refine_ls_extinction_method none
_refine_ls_goodness_of_fit_ref 1.013
_refine_ls_hydrogen_treatment constr
_refine_ls_matrix_type full
_refine_ls_number_parameters 397
_refine_ls_number_reflns 4985
_refine_ls_number_restraints 97
_refine_ls_restrained_S_all 1.006
_refine_ls_R_factor_all 0.2474
_refine_ls_R_factor_gt 0.1167
_refine_ls_shift/su_max 0.000
_refine_ls_shift/su_mean 0.000
_refine_ls_structure_factor_coef Fsqd
_refine_ls_weighting_details 'w=1/[\s^2^(Fo^2^)+(0.1005P)^2^] where P=(Fo^2^+2Fc^2^)/3'
_refine_ls_weighting_scheme calc
_refine_ls_wR_factor_gt 0.1892
_refine_ls_wR_factor_ref 0.2372
_reflns_Friedel_coverage 0.857
_reflns_Friedel_fraction_full 1.000
_reflns_Friedel_fraction_max 1.000
_reflns_number_gt 2303
_reflns_number_total 4985
_reflns_threshold_expression 'I > 2\s(I)'
_cod_data_source_file Botes_CGD.cif
_cod_data_source_block 16dbv21_dbantsoln_0s
_cod_depositor_comments 'Adding full bibliography for 4517199--4517212.cif.'
_cod_database_code 4517208
_shelx_shelxl_version_number 2018/3
_shelx_space_group_comment
;
The symmetry employed for this shelxl refinement is uniquely defined
by the following loop, which should always be used as a source of
symmetry information in preference to the above space-group names.
They are only intended as comments.
;
_olex2_refinement_description
;
1. Fixed Uiso
 At 1.2 times of:
  All C(H) groups, All C(H,H) groups
2. Uiso/Uaniso restraints and constraints
C23 \\sim C24 \\sim C25 \\sim C26 \\sim C27 \\sim C28 \\sim C29 \\sim C30 \\sim
C31 \\sim C32 \\sim C33 \\sim C34 \\sim C35 \\sim C36: within 2A with sigma of
0.01 and sigma for terminal atoms of 0.02
3.a Ternary CH refined with riding coordinates:
 C23(H23), C30(H30)
3.b Secondary CH2 refined with riding coordinates:
 C9(H9A,H9B), C16(H16A,H16B)
3.c Aromatic/amide H refined with riding coordinates:
 C11(H11), C12(H12), C13(H13), C14(H14), C15(H15), C18(H18), C19(H19),
 C20(H20), C21(H21), C22(H22), C25(H25), C26(H26), C27(H27), C28(H28), C32(H32),
  C33(H33), C34(H34), C35(H35)
;
_olex2_submission_special_instructions 'No special instructions were received'

loop_
_space_group_symop_operation_xyz
'x, y, z'
'-x, -y, z+1/2'
'-x+1/2, y, z+1/2'
'x+1/2, -y, z'

loop_
_atom_site_label
_atom_site_type_symbol
_atom_site_fract_x
_atom_site_fract_y
_atom_site_fract_z
_atom_site_U_iso_or_equiv
_atom_site_adp_type
_atom_site_occupancy
_atom_site_site_symmetry_order
_atom_site_calc_flag
_atom_site_refinement_flags_posn
_atom_site_refinement_flags_adp
C1 C 0.4944(13) 0.2894(5) 0.4182(15) 0.026(4) Uani 1 1 d . .
C2 C 0.4741(13) 0.3384(6) 0.3634(19) 0.030(4) Uani 1 1 d . .
C3 C 0.3239(14) 0.3249(6) 0.533(2) 0.032(4) Uani 1 1 d . .
C4 C 0.3949(11) 0.2804(5) 0.5357(15) 0.024(4) Uani 1 1 d . .
C5 C 0.4472(13) 0.2048(5) 0.2796(17) 0.023(4) Uani 1 1 d . .
C6 C 0.4838(15) 0.1605(6) 0.198(2) 0.035(5) Uani 1 1 d . .
C7 C 0.3410(14) 0.1439(6) 0.382(2) 0.037(5) Uani 1 1 d . .
C8 C 0.3650(13) 0.1963(6) 0.3808(19) 0.032(4) Uani 1 1 d . .
C9 C 0.3214(13) 0.4000(5) 0.3880(18) 0.035(5) Uani 1 1 d . .
H9A H 0.236718 0.396025 0.387173 0.042 Uiso 1 1 calc R .
H9B H 0.345180 0.408036 0.279101 0.042 Uiso 1 1 calc R .
C10 C 0.3500(12) 0.4402(5) 0.4944(18) 0.026(4) Uani 1 1 d . .
C11 C 0.4507(13) 0.4411(5) 0.5819(18) 0.030(4) Uani 1 1 d . .
H11 H 0.502314 0.415629 0.578206 0.037 Uiso 1 1 calc R .
C12 C 0.4765(15) 0.4798(6) 0.676(2) 0.043(5) Uani 1 1 d . .
H12 H 0.543905 0.479806 0.740096 0.051 Uiso 1 1 calc R .
C13 C 0.4047(15) 0.5178(6) 0.6773(17) 0.041(5) Uani 1 1 d . .
H13 H 0.424199 0.544414 0.737509 0.049 Uiso 1 1 calc R .
C14 C 0.3038(15) 0.5169(5) 0.5894(18) 0.033(4) Uani 1 1 d . .
H14 H 0.253668 0.542819 0.589402 0.040 Uiso 1 1 calc R .
C15 C 0.2764(14) 0.4780(5) 0.502(2) 0.035(4) Uani 1 1 d . .
H15 H 0.205627 0.477102 0.445796 0.042 Uiso 1 1 calc R .
C16 C 0.4197(14) 0.0778(5) 0.211(2) 0.043(5) Uani 1 1 d . .
H16A H 0.345659 0.062822 0.237956 0.052 Uiso 1 1 calc R .
H16B H 0.427238 0.077787 0.094527 0.052 Uiso 1 1 calc R .
C17 C 0.5169(15) 0.0499(6) 0.2812(19) 0.036(5) Uani 1 1 d . .
C18 C 0.6044(16) 0.0694(6) 0.372(2) 0.048(5) Uani 1 1 d . .
H18 H 0.603068 0.101699 0.391198 0.058 Uiso 1 1 calc R .
C19 C 0.6954(16) 0.0427(8) 0.436(2) 0.065(6) Uani 1 1 d . .
H19 H 0.752595 0.055893 0.502846 0.077 Uiso 1 1 calc R .
C20 C 0.6957(17) -0.0050(7) 0.396(2) 0.054(6) Uani 1 1 d . .
H20 H 0.756056 -0.024280 0.433059 0.065 Uiso 1 1 calc R .
C21 C 0.6098(18) -0.0240(7) 0.302(2) 0.061(6) Uani 1 1 d . .
H21 H 0.611486 -0.056007 0.277481 0.073 Uiso 1 1 calc R .
C22 C 0.5228(18) 0.0030(6) 0.245(3) 0.059(6) Uani 1 1 d . .
H22 H 0.465202 -0.010522 0.180407 0.071 Uiso 1 1 calc R .
C23 C 0.6135(11) 0.2858(5) 0.5062(18) 0.025(3) Uani 1 1 d . U
H23 H 0.680328 0.291731 0.434551 0.031 Uiso 1 1 calc R .
C24 C 0.6167(12) 0.2379(6) 0.5788(17) 0.025(3) Uani 1 1 d . U
C25 C 0.6957(12) 0.2038(6) 0.5449(17) 0.033(4) Uani 1 1 d . U
H25 H 0.757613 0.209358 0.474011 0.039 Uiso 1 1 calc R .
C26 C 0.6819(13) 0.1598(6) 0.619(2) 0.041(4) Uani 1 1 d . U
H26 H 0.735472 0.135813 0.597358 0.049 Uiso 1 1 calc R .
C27 C 0.5917(14) 0.1514(6) 0.723(2) 0.041(4) Uani 1 1 d . U
H27 H 0.585702 0.122328 0.774916 0.049 Uiso 1 1 calc R .
C28 C 0.5089(14) 0.1861(6) 0.752(2) 0.037(4) Uani 1 1 d . U
H28 H 0.443922 0.180280 0.817532 0.045 Uiso 1 1 calc R .
C29 C 0.5257(12) 0.2290(6) 0.6826(16) 0.027(3) Uani 1 1 d . U
C30 C 0.4453(12) 0.2702(5) 0.7016(18) 0.031(4) Uani 1 1 d . U
H30 H 0.383060 0.263703 0.780136 0.037 Uiso 1 1 calc R .
C31 C 0.5171(12) 0.3125(5) 0.750(2) 0.026(3) Uani 1 1 d . U
C32 C 0.5013(13) 0.3407(5) 0.8773(18) 0.028(3) Uani 1 1 d . U
H32 H 0.439162 0.335755 0.948219 0.034 Uiso 1 1 calc R .
C33 C 0.5767(13) 0.3762(6) 0.9005(18) 0.032(4) Uani 1 1 d . U
H33 H 0.564558 0.396734 0.986543 0.039 Uiso 1 1 calc R .
C34 C 0.6700(13) 0.3832(6) 0.8026(18) 0.032(4) Uani 1 1 d . U
H34 H 0.723646 0.407011 0.825545 0.039 Uiso 1 1 calc R .
C35 C 0.6854(12) 0.3558(5) 0.6730(18) 0.030(4) Uani 1 1 d . U
H35 H 0.746617 0.361811 0.601497 0.036 Uiso 1 1 calc R .
C36 C 0.6101(12) 0.3188(5) 0.6461(17) 0.024(3) Uani 1 1 d . U
N1 N 0.3736(11) 0.3556(5) 0.4291(14) 0.026(3) Uani 1 1 d . .
N2 N 0.4176(11) 0.1275(5) 0.2695(15) 0.033(4) Uani 1 1 d . .
O1 O 0.5334(9) 0.3615(3) 0.2753(11) 0.028(3) Uani 1 1 d . .
O2 O 0.2376(9) 0.3314(3) 0.6099(13) 0.030(3) Uani 1 1 d . .
O3 O 0.5520(9) 0.1556(4) 0.0951(14) 0.038(3) Uani 1 1 d . .
O4 O 0.2699(10) 0.1233(4) 0.4559(14) 0.048(4) Uani 1 1 d . .
S1 S 0.5077(3) 0.25780(13) 0.2285(5) 0.0285(10) Uani 1 1 d . .
S2 S 0.2874(3) 0.23414(13) 0.4954(5) 0.0262(10) Uani 1 1 d . .

loop_
_atom_site_aniso_label
_atom_site_aniso_U_11
_atom_site_aniso_U_22
_atom_site_aniso_U_33
_atom_site_aniso_U_23
_atom_site_aniso_U_13
_atom_site_aniso_U_12
C1 0.031(10) 0.033(10) 0.013(8) -0.003(7) 0.005(8) 0.002(8)
C2 0.017(10) 0.057(13) 0.015(9) -0.002(9) -0.005(8) -0.009(9)
C3 0.025(10) 0.034(12) 0.036(12) -0.006(9) -0.021(9) -0.005(9)
C4 0.016(8) 0.041(11) 0.015(9) 0.003(8) -0.001(7) -0.011(7)
C5 0.029(10) 0.016(9) 0.022(9) 0.008(7) -0.002(8) 0.000(8)
C6 0.036(11) 0.041(12) 0.029(12) 0.009(10) -0.005(10) 0.017(10)
C7 0.023(11) 0.042(13) 0.047(12) 0.012(11) -0.004(10) 0.004(9)
C8 0.024(10) 0.042(12) 0.030(11) -0.014(9) -0.003(9) 0.003(9)
C9 0.031(10) 0.047(12) 0.027(10) 0.007(10) -0.013(8) 0.004(9)
C10 0.022(9) 0.040(11) 0.015(8) 0.001(9) -0.001(8) -0.017(8)
C11 0.035(10) 0.028(11) 0.029(10) -0.002(8) 0.004(9) 0.008(8)
C12 0.035(11) 0.053(13) 0.041(12) -0.005(10) 0.002(9) 0.015(10)
C13 0.048(12) 0.066(15) 0.009(9) -0.004(9) -0.004(9) -0.017(11)
C14 0.067(13) 0.013(10) 0.019(9) 0.001(8) -0.005(10) 0.011(9)
C15 0.040(10) 0.037(10) 0.027(9) -0.004(10) 0.007(9) 0.022(9)
C16 0.043(11) 0.038(12) 0.048(12) -0.017(10) -0.002(10) -0.004(9)
C17 0.039(11) 0.038(12) 0.030(11) 0.001(9) 0.012(9) -0.004(10)
C18 0.067(14) 0.036(13) 0.041(12) 0.011(10) -0.006(11) 0.008(11)
C19 0.055(14) 0.079(17) 0.060(15) -0.004(12) -0.013(11) 0.015(12)
C20 0.070(15) 0.044(14) 0.048(13) 0.011(11) 0.006(11) 0.016(12)
C21 0.083(16) 0.046(14) 0.054(14) -0.010(12) -0.013(13) 0.019(13)
C22 0.075(16) 0.036(12) 0.067(14) -0.001(12) -0.019(13) 0.009(11)
C23 0.014(6) 0.039(8) 0.024(7) 0.007(7) 0.009(7) 0.005(6)
C24 0.022(7) 0.036(7) 0.017(6) 0.003(6) 0.002(6) 0.001(6)
C25 0.024(7) 0.047(8) 0.027(8) 0.006(7) 0.001(7) 0.005(7)
C26 0.032(8) 0.049(9) 0.041(8) -0.003(7) -0.008(7) 0.005(8)
C27 0.038(8) 0.045(8) 0.039(8) -0.002(8) -0.007(8) -0.002(7)
C28 0.031(8) 0.050(8) 0.030(7) -0.001(7) -0.008(7) -0.003(8)
C29 0.023(7) 0.039(7) 0.021(7) 0.006(6) -0.009(6) -0.003(6)
C30 0.027(7) 0.038(8) 0.029(8) 0.001(7) -0.007(7) 0.002(6)
C31 0.020(6) 0.034(7) 0.026(7) 0.002(6) -0.003(6) -0.002(6)
C32 0.026(7) 0.042(8) 0.017(7) 0.000(7) -0.002(7) 0.005(7)
C33 0.028(8) 0.047(9) 0.022(7) -0.004(7) -0.011(6) -0.005(7)
C34 0.026(8) 0.045(9) 0.026(7) 0.002(7) -0.008(7) -0.013(7)
C35 0.024(7) 0.041(8) 0.024(7) 0.011(7) -0.004(7) -0.008(7)
C36 0.017(6) 0.033(7) 0.024(7) 0.008(6) 0.002(6) -0.001(6)
N1 0.031(8) 0.025(8) 0.022(8) -0.001(7) -0.004(7) 0.002(7)
N2 0.028(8) 0.040(9) 0.032(9) -0.005(8) 0.009(7) -0.004(7)
O1 0.031(7) 0.028(7) 0.024(7) -0.005(5) 0.008(5) -0.001(5)
O2 0.016(6) 0.033(7) 0.040(7) -0.005(6) 0.003(6) 0.002(5)
O3 0.036(7) 0.042(8) 0.035(7) -0.003(6) 0.014(6) 0.001(6)
O4 0.044(8) 0.040(7) 0.060(9) -0.003(7) 0.017(7) -0.018(7)
S1 0.034(2) 0.034(2) 0.0180(19) 0.002(2) 0.003(2) -0.001(2)
S2 0.017(2) 0.032(2) 0.029(2) -0.002(2) -0.002(2) 0.0007(19)

loop_
_atom_type_symbol
_atom_type_description
_atom_type_scat_dispersion_real
_atom_type_scat_dispersion_imag
_atom_type_scat_source
C C 0.0033 0.0016 'International Tables Vol C Tables 4.2.6.8 and 6.1.1.4'
N N 0.0061 0.0033 'International Tables Vol C Tables 4.2.6.8 and 6.1.1.4'
O O 0.0106 0.0060 'International Tables Vol C Tables 4.2.6.8 and 6.1.1.4'
S S 0.1246 0.1234 'International Tables Vol C Tables 4.2.6.8 and 6.1.1.4'
H H 0.0000 0.0000 'International Tables Vol C Tables 4.2.6.8 and 6.1.1.4'

loop_
_geom_angle_atom_site_label_1
_geom_angle_atom_site_label_2
_geom_angle_atom_site_label_3
_geom_angle
C2 C1 C4 103.8(12)
C2 C1 C23 110.2(12)
C2 C1 S1 102.1(9)
C4 C1 C23 110.0(11)
C4 C1 S1 122.4(10)
C23 C1 S1 107.7(10)
N1 C2 C1 110.2(14)
O1 C2 C1 128.0(15)
O1 C2 N1 121.7(16)
N1 C3 C4 109.0(14)
O2 C3 C4 124.7(15)
O2 C3 N1 126.3(16)
C1 C4 C30 109.4(11)
C1 C4 S2 120.3(10)
C3 C4 C1 104.6(12)
C3 C4 C30 112.0(12)
C3 C4 S2 104.0(9)
C30 C4 S2 106.5(10)
C6 C5 S1 121.2(12)
C8 C5 C6 110.0(14)
C8 C5 S1 128.7(13)
N2 C6 C5 103.4(14)
O3 C6 C5 128.5(16)
O3 C6 N2 128.1(16)
N2 C7 C8 102.5(14)
O4 C7 C8 128.0(16)
O4 C7 N2 129.4(17)
C5 C8 C7 108.8(14)
C5 C8 S2 129.2(14)
C7 C8 S2 122.0(12)
H9A C9 H9B 107.4
C10 C9 H9A 108.2
C10 C9 H9B 108.2
N1 C9 H9A 108.2
N1 C9 H9B 108.2
N1 C9 C10 116.3(12)
C11 C10 C9 121.3(14)
C11 C10 C15 118.7(14)
C15 C10 C9 119.9(14)
C10 C11 H11 120.1
C10 C11 C12 119.9(14)
C12 C11 H11 120.1
C11 C12 H12 119.7
C13 C12 C11 120.5(16)
C13 C12 H12 119.7
C12 C13 H13 120.3
C12 C13 C14 119.5(16)
C14 C13 H13 120.3
C13 C14 H14 120.1
C15 C14 C13 119.8(15)
C15 C14 H14 120.1
C10 C15 H15 119.2
C14 C15 C10 121.5(16)
C14 C15 H15 119.2
H16A C16 H16B 107.8
C17 C16 H16A 109.0
C17 C16 H16B 109.0
C17 C16 N2 113.0(13)
N2 C16 H16A 109.0
N2 C16 H16B 109.0
C18 C17 C16 123.1(16)
C22 C17 C16 118.2(16)
C22 C17 C18 118.6(17)
C17 C18 H18 118.8
C17 C18 C19 122.4(18)
C19 C18 H18 118.8
C18 C19 H19 122.1
C18 C19 C20 115.8(18)
C20 C19 H19 122.1
C19 C20 H20 119.3
C21 C20 C19 121.4(18)
C21 C20 H20 119.3
C20 C21 H21 119.7
C22 C21 C20 120.6(19)
C22 C21 H21 119.7
C17 C22 H22 119.4
C21 C22 C17 121(2)
C21 C22 H22 119.4
C1 C23 H23 112.6
C24 C23 C1 105.9(11)
C24 C23 H23 112.6
C24 C23 C36 105.0(12)
C36 C23 C1 107.7(11)
C36 C23 H23 112.6
C25 C24 C23 125.9(13)
C25 C24 C29 120.1(15)
C29 C24 C23 113.9(13)
C24 C25 H25 120.9
C24 C25 C26 118.1(14)
C26 C25 H25 120.9
C25 C26 H26 119.4
C27 C26 C25 121.3(16)
C27 C26 H26 119.4
C26 C27 H27 120.0
C26 C27 C28 120.0(16)
C28 C27 H27 120.0
C27 C28 H28 121.1
C29 C28 C27 117.8(16)
C29 C28 H28 121.1
C24 C29 C30 112.6(14)
C28 C29 C24 122.6(15)
C28 C29 C30 124.7(14)
C4 C30 H30 111.4
C29 C30 C4 106.5(12)
C29 C30 H30 111.4
C29 C30 C31 108.6(12)
C31 C30 C4 107.3(12)
C31 C30 H30 111.4
C32 C31 C30 128.0(14)
C32 C31 C36 121.3(14)
C36 C31 C30 110.7(14)
C31 C32 H32 120.7
C31 C32 C33 118.6(15)
C33 C32 H32 120.7
C32 C33 H33 119.1
C32 C33 C34 121.9(15)
C34 C33 H33 119.1
C33 C34 H34 120.0
C35 C34 C33 120.1(15)
C35 C34 H34 120.0
C34 C35 H35 120.3
C34 C35 C36 119.5(14)
C36 C35 H35 120.3
C31 C36 C23 115.1(13)
C35 C36 C23 126.1(13)
C35 C36 C31 118.6(14)
C2 N1 C9 124.7(13)
C3 N1 C2 112.3(14)
C3 N1 C9 123.0(13)
C6 N2 C7 115.3(14)
C6 N2 C16 120.5(13)
C7 N2 C16 123.7(13)
C5 S1 C1 100.7(7)
C8 S2 C4 102.1(7)

loop_
_geom_bond_atom_site_label_1
_geom_bond_atom_site_label_2
_geom_bond_distance
C1 C2 1.51(2)
C1 C4 1.548(18)
C1 C23 1.575(19)
C1 S1 1.854(13)
C2 N1 1.386(18)
C2 O1 1.216(17)
C3 C4 1.53(2)
C3 N1 1.377(19)
C3 O2 1.208(17)
C4 C30 1.549(19)
C4 S2 1.861(14)
C5 C6 1.52(2)
C5 C8 1.31(2)
C5 S1 1.740(15)
C6 N2 1.366(19)
C6 O3 1.186(18)
C7 C8 1.54(2)
C7 N2 1.38(2)
C7 O4 1.195(18)
C8 S2 1.719(16)
C9 H9A 0.9900
C9 H9B 0.9900
C9 C10 1.51(2)
C9 N1 1.462(18)
C10 C11 1.385(19)
C10 C15 1.390(18)
C11 H11 0.9500
C11 C12 1.41(2)
C12 H12 0.9500
C12 C13 1.38(2)
C13 H13 0.9500
C13 C14 1.39(2)
C14 H14 0.9500
C14 C15 1.383(19)
C15 H15 0.9500
C16 H16A 0.9900
C16 H16B 0.9900
C16 C17 1.51(2)
C16 N2 1.521(19)
C17 C18 1.39(2)
C17 C22 1.39(2)
C18 H18 0.9500
C18 C19 1.42(2)
C19 H19 0.9500
C19 C20 1.42(2)
C20 H20 0.9500
C20 C21 1.39(2)
C21 H21 0.9500
C21 C22 1.36(2)
C22 H22 0.9500
C23 H23 1.0000
C23 C24 1.516(19)
C23 C36 1.522(19)
C24 C25 1.378(19)
C24 C29 1.399(18)
C25 H25 0.9500
C25 C26 1.43(2)
C26 H26 0.9500
C26 C27 1.39(2)
C27 H27 0.9500
C27 C28 1.41(2)
C28 H28 0.9500
C28 C29 1.39(2)
C29 C30 1.524(19)
C30 H30 1.0000
C30 C31 1.54(2)
C31 C32 1.36(2)
C31 C36 1.41(2)
C32 H32 0.9500
C32 C33 1.36(2)
C33 H33 0.9500
C33 C34 1.38(2)
C34 H34 0.9500
C34 C35 1.36(2)
C35 H35 0.9500
C35 C36 1.400(18)

loop_
_geom_torsion_atom_site_label_1
_geom_torsion_atom_site_label_2
_geom_torsion_atom_site_label_3
_geom_torsion_atom_site_label_4
_geom_torsion
C1 C2 N1 C3 3.9(16)
C1 C2 N1 C9 -172.9(13)
C1 C4 C30 C29 -57.4(15)
C1 C4 C30 C31 58.8(15)
C1 C4 S2 C8 26.9(13)
C1 C23 C24 C25 118.7(15)
C1 C23 C24 C29 -58.1(15)
C1 C23 C36 C31 54.6(16)
C1 C23 C36 C35 -121.0(15)
C2 C1 C4 C3 1.8(13)
C2 C1 C4 C30 -118.4(13)
C2 C1 C4 S2 117.9(12)
C2 C1 C23 C24 171.0(12)
C2 C1 C23 C36 59.1(15)
C2 C1 S1 C5 -146.4(10)
C3 C4 C30 C29 -172.8(12)
C3 C4 C30 C31 -56.7(15)
C3 C4 S2 C8 143.4(11)
C4 C1 C2 N1 -3.4(15)
C4 C1 C2 O1 176.4(14)
C4 C1 C23 C24 57.2(15)
C4 C1 C23 C36 -54.8(15)
C4 C1 S1 C5 -31.3(13)
C4 C3 N1 C2 -2.7(16)
C4 C3 N1 C9 174.3(12)
C4 C30 C31 C32 119.3(16)
C4 C30 C31 C36 -62.9(15)
C5 C6 N2 C7 1.9(17)
C5 C6 N2 C16 174.4(12)
C5 C8 S2 C4 -32.5(17)
C6 C5 C8 C7 2.2(17)
C6 C5 C8 S2 -175.9(11)
C6 C5 S1 C1 -151.4(12)
C7 C8 S2 C4 149.7(13)
C8 C5 C6 N2 -2.5(17)
C8 C5 C6 O3 176.4(16)
C8 C5 S1 C1 31.9(16)
C8 C7 N2 C6 -0.7(18)
C8 C7 N2 C16 -172.9(13)
C9 C10 C11 C12 178.0(14)
C9 C10 C15 C14 -175.3(15)
C10 C9 N1 C2 -96.1(17)
C10 C9 N1 C3 87.4(17)
C10 C11 C12 C13 -3(2)
C11 C10 C15 C14 3(2)
C11 C12 C13 C14 3(2)
C12 C13 C14 C15 0(2)
C13 C14 C15 C10 -3(2)
C15 C10 C11 C12 0(2)
C16 C17 C18 C19 -179.7(16)
C16 C17 C22 C21 178.6(18)
C17 C16 N2 C6 84.9(18)
C17 C16 N2 C7 -103.3(17)
C17 C18 C19 C20 3(3)
C18 C17 C22 C21 2(3)
C18 C19 C20 C21 -2(3)
C19 C20 C21 C22 1(3)
C20 C21 C22 C17 -1(3)
C22 C17 C18 C19 -4(3)
C23 C1 C2 N1 -121.1(13)
C23 C1 C2 O1 58.7(19)
C23 C1 C4 C3 119.6(12)
C23 C1 C4 C30 -0.6(16)
C23 C1 C4 S2 -124.2(11)
C23 C1 S1 C5 97.6(10)
C23 C24 C25 C26 -177.0(14)
C23 C24 C29 C28 175.4(14)
C23 C24 C29 C30 -1.3(17)
C24 C23 C36 C31 -57.9(15)
C24 C23 C36 C35 126.5(15)
C24 C25 C26 C27 0(2)
C24 C29 C30 C4 61.1(15)
C24 C29 C30 C31 -54.2(16)
C25 C24 C29 C28 -2(2)
C25 C24 C29 C30 -178.2(13)
C25 C26 C27 C28 2(2)
C26 C27 C28 C29 -4(2)
C27 C28 C29 C24 4(2)
C27 C28 C29 C30 -179.9(14)
C28 C29 C30 C4 -115.5(16)
C28 C29 C30 C31 129.1(15)
C29 C24 C25 C26 0(2)
C29 C30 C31 C32 -126.0(16)
C29 C30 C31 C36 51.9(16)
C30 C4 S2 C8 -98.2(11)
C30 C31 C32 C33 179.0(14)
C30 C31 C36 C23 4.3(17)
C30 C31 C36 C35 -179.7(13)
C31 C32 C33 C34 -2(2)
C32 C31 C36 C23 -177.7(13)
C32 C31 C36 C35 -2(2)
C32 C33 C34 C35 4(2)
C33 C34 C35 C36 -4(2)
C34 C35 C36 C23 178.6(14)
C34 C35 C36 C31 3(2)
C36 C23 C24 C25 -127.5(15)
C36 C23 C24 C29 55.7(15)
C36 C31 C32 C33 1(2)
N1 C3 C4 C1 0.4(14)
N1 C3 C4 C30 118.7(13)
N1 C3 C4 S2 -126.7(10)
N1 C9 C10 C11 25(2)
N1 C9 C10 C15 -156.8(14)
N2 C7 C8 C5 -1.1(17)
N2 C7 C8 S2 177.2(11)
N2 C16 C17 C18 -9(2)
N2 C16 C17 C22 175.5(15)
O1 C2 N1 C3 -175.9(13)
O1 C2 N1 C9 7(2)
O2 C3 C4 C1 179.6(13)
O2 C3 C4 C30 -62.0(18)
O2 C3 C4 S2 52.6(16)
O2 C3 N1 C2 178.1(14)
O2 C3 N1 C9 -5(2)
O3 C6 N2 C7 -177.0(16)
O3 C6 N2 C16 -5(2)
O4 C7 C8 C5 -177.8(17)
O4 C7 C8 S2 1(3)
O4 C7 N2 C6 176.0(17)
O4 C7 N2 C16 4(3)
S1 C1 C2 N1 124.7(10)
S1 C1 C2 O1 -55.5(18)
S1 C1 C4 C3 -112.6(12)
S1 C1 C4 C30 127.3(12)
S1 C1 C4 S2 3.6(17)
S1 C1 C23 C24 -78.4(12)
S1 C1 C23 C36 169.7(10)
S1 C5 C6 N2 -179.8(10)
S1 C5 C6 O3 -1(2)
S1 C5 C8 C7 179.2(11)
S1 C5 C8 S2 1(2)
S2 C4 C30 C29 74.1(12)
S2 C4 C30 C31 -169.7(10)
